data_1508118
loop_
_publ_author_name
'Yanga, Kun'
'Luoc, Jun-Hua'
'Liu, Zhi-Hong'

_publ_section_title
;
 Synthesis, structures and luminescent property of two lanthanon complexes
 assembled from 2,3-pyrazinedicarboxylic acid and ammonia
;
_journal_name_full
;
Inorganica Chimica Acta
;
_journal_page_first 206
_journal_page_last 209
_journal_paper_doi 10.1016/j.ica.2012.04.040
_journal_volume 391
_journal_year 2012
_chemical_formula_sum 'C24 H20 N10 O18 Y2'
_chemical_formula_weight 914.32
_space_group_IT_number 14
_symmetry_cell_setting monoclinic
_symmetry_space_group_name_Hall '-P 2ybc'
_symmetry_space_group_name_H-M 'P 1 21/c 1'
_atom_sites_solution_hydrogens geom
_atom_sites_solution_primary direct
_atom_sites_solution_secondary difmap
_cell_angle_alpha 90.00
_cell_angle_beta 95.634(8)
_cell_angle_gamma 90.00
_cell_formula_units_Z 4
_cell_length_a 14.177(6)
_cell_length_b 15.763(6)
_cell_length_c 12.768(5)
_cell_measurement_reflns_used 5585
_cell_measurement_temperature 293(2)
_cell_measurement_theta_max 27.4758
_cell_measurement_theta_min 3.0392
_cell_volume 2840(2)
_computing_cell_refinement 'CrystalClear (Rigaku Corp., 2000)'
_computing_data_collection 'CrystalClear (Rigaku Corp., 2000)'
_computing_data_reduction 'CrystalClear (Rigaku Corp., 2000)'
_computing_molecular_graphics 'SHELXL-97 (Sheldrick, 1997)'
_computing_publication_material 'SHELXL-97 (Sheldrick, 1997)'
_computing_structure_refinement 'SHELXL-97 (Sheldrick, 1997)'
_computing_structure_solution 'SHELXS-97 (Sheldrick, 1990)'
_diffrn_ambient_temperature 293(2)
_diffrn_detector_area_resol_mean 14.6306
_diffrn_measured_fraction_theta_full 0.961
_diffrn_measured_fraction_theta_max 0.961
_diffrn_measurement_device_type 'Mercury70 (2x2 bin mode)'
_diffrn_measurement_method CCD_Profile_fitting
_diffrn_radiation_monochromator graphite
_diffrn_radiation_source 'fine-focus sealed tube'
_diffrn_radiation_type MoK\a
_diffrn_radiation_wavelength 0.71073
_diffrn_reflns_av_R_equivalents 0.0714
_diffrn_reflns_av_sigmaI/netI 0.0848
_diffrn_reflns_limit_h_max 16
_diffrn_reflns_limit_h_min -18
_diffrn_reflns_limit_k_max 20
_diffrn_reflns_limit_k_min -20
_diffrn_reflns_limit_l_max 16
_diffrn_reflns_limit_l_min -16
_diffrn_reflns_number 21744
_diffrn_reflns_theta_full 27.49
_diffrn_reflns_theta_max 27.49
_diffrn_reflns_theta_min 2.42
_exptl_absorpt_coefficient_mu 4.180
_exptl_absorpt_correction_T_max 1.0000
_exptl_absorpt_correction_T_min 0.6565
_exptl_absorpt_correction_type multi-scan
_exptl_crystal_colour white
_exptl_crystal_density_diffrn 2.139
_exptl_crystal_density_method 'not measured'
_exptl_crystal_description Prism
_exptl_crystal_F_000 1824
_exptl_crystal_size_max 0.20
_exptl_crystal_size_mid 0.15
_exptl_crystal_size_min 0.10
_refine_diff_density_max 1.486
_refine_diff_density_min -0.828
_refine_diff_density_rms 0.130
_refine_ls_extinction_method none
_refine_ls_goodness_of_fit_ref 1.044
_refine_ls_hydrogen_treatment constr
_refine_ls_matrix_type full
_refine_ls_number_parameters 487
_refine_ls_number_reflns 6277
_refine_ls_number_restraints 0
_refine_ls_restrained_S_all 1.044
_refine_ls_R_factor_all 0.0811
_refine_ls_R_factor_gt 0.0533
_refine_ls_shift/su_max 0.001
_refine_ls_shift/su_mean 0.000
_refine_ls_structure_factor_coef Fsqd
_refine_ls_weighting_details 'calc w=1/[\s^2^(Fo^2^)+(0.0524P)^2^+3.7509P] where P=(Fo^2^+2Fc^2^)/3'
_refine_ls_weighting_scheme calc
_refine_ls_wR_factor_gt 0.1143
_refine_ls_wR_factor_ref 0.1291
_reflns_number_gt 4591
_reflns_number_total 6277
_reflns_threshold_expression >2sigma(I)
_cod_data_source_file Y.cif
_cod_data_source_block c:\yk-431y\1
_cod_depositor_comments
;
The following automatic conversions were performed:

'_exptl_absorpt_correction_type' value 'Multi-scan' changed to
'multi-scan' according to the built-in table from CIF Core dictionary
named 'cif_core.dic' version 2.4.1 from 2010-06-29.

Automatic conversion script
Id: cif_fix_values 1715 2011-07-08 13:25:40Z adriana 
;
_cod_original_sg_symbol_H-M 'P 21/c'
_cod_database_code 1508118

loop_
_symmetry_equiv_pos_as_xyz
'x, y, z'
'-x, y+1/2, -z+1/2'
'-x, -y, -z'
'x, -y-1/2, z-1/2'

loop_
_atom_site_label
_atom_site_type_symbol
_atom_site_fract_x
_atom_site_fract_y
_atom_site_fract_z
_atom_site_U_iso_or_equiv
_atom_site_adp_type
_atom_site_occupancy
_atom_site_symmetry_multiplicity
_atom_site_calc_flag
_atom_site_refinement_flags
Y1 Y 0.94009(3) 0.04717(3) 0.18197(3) 0.01341(13) Uani 1 1 d .
Y2 Y 1.44398(3) -0.30008(3) 0.16293(3) 0.01426(13) Uani 1 1 d .
O3 O 1.1264(3) 0.2735(2) 0.1629(3) 0.0267(9) Uani 1 1 d .
O11 O 1.1406(2) -0.2278(2) 0.1204(3) 0.0227(8) Uani 1 1 d .
O12 O 1.2819(2) -0.2926(2) 0.1411(3) 0.0208(8) Uani 1 1 d .
O9 O 1.0855(3) -0.0269(2) 0.1637(3) 0.0197(8) Uani 1 1 d .
N7 N 1.3933(3) -0.4569(3) 0.1246(3) 0.0171(9) Uani 1 1 d .
N2 N 0.8881(3) 0.2034(3) 0.1446(3) 0.0180(9) Uani 1 1 d .
O8 O 0.5838(3) -0.2248(2) 0.1550(3) 0.0229(8) Uani 1 1 d .
O16 O 1.5556(3) -0.6834(2) 0.0167(3) 0.0206(8) Uani 1 1 d .
O5 O 0.7781(2) 0.0394(2) 0.1692(3) 0.0222(8) Uani 1 1 d .
N3 N 0.8715(3) -0.0970(2) 0.1213(3) 0.0151(9) Uani 1 1 d .
O6 O 0.6378(3) -0.0250(2) 0.1421(3) 0.0250(9) Uani 1 1 d .
O15 O 1.5470(3) -0.7071(2) 0.1881(3) 0.0265(9) Uani 1 1 d .
N6 N 1.3737(3) -0.1516(3) 0.1133(3) 0.0164(9) Uani 1 1 d .
O4 O 1.0646(3) 0.1441(2) 0.1776(3) 0.0265(9) Uani 1 1 d .
O18 O 1.4307(3) -0.3728(2) 0.3236(3) 0.0261(9) Uani 1 1 d .
C20 C 1.4653(3) -0.5132(3) 0.1239(3) 0.0143(10) Uani 1 1 d .
C15 C 1.2780(3) -0.1448(3) 0.1099(3) 0.0126(10) Uani 1 1 d .
N4 N 0.7822(3) -0.2530(3) 0.0835(3) 0.0225(10) Uani 1 1 d .
C8 C 0.7769(4) -0.1042(3) 0.1196(4) 0.0165(10) Uani 1 1 d .
N5 N 1.2829(3) 0.0055(3) 0.1007(3) 0.0205(10) Uani 1 1 d .
C19 C 1.5636(4) -0.4765(3) 0.1444(4) 0.0185(11) Uani 1 1 d .
O14 O 1.6329(3) -0.5250(2) 0.1405(3) 0.0300(9) Uani 1 1 d .
C14 C 1.2322(4) -0.0668(3) 0.1003(3) 0.0138(10) Uani 1 1 d .
C6 C 1.0583(4) 0.2235(3) 0.1609(4) 0.0174(11) Uani 1 1 d .
C18 C 1.3775(4) -0.0021(3) 0.1035(4) 0.0210(11) Uani 1 1 d .
H18 H 1.4143 0.0467 0.1021 0.025 Uiso 1 1 calc R
C1 C 1.0200(4) 0.4098(3) 0.1018(4) 0.0185(11) Uani 1 1 d .
C13 C 1.1263(4) -0.0523(3) 0.0859(4) 0.0160(10) Uani 1 1 d .
C9 C 0.7314(4) -0.1822(3) 0.0972(4) 0.0169(11) Uani 1 1 d .
C7 C 0.7265(4) -0.0239(3) 0.1450(4) 0.0187(11) Uani 1 1 d .
C5 C 0.9600(4) 0.2588(3) 0.1382(4) 0.0169(11) Uani 1 1 d .
C12 C 0.9211(4) -0.1669(3) 0.1028(4) 0.0212(11) Uani 1 1 d .
H12 H 0.9865 -0.1634 0.1013 0.025 Uiso 1 1 calc R
C22 C 1.5241(4) -0.6678(3) 0.1044(4) 0.0173(11) Uani 1 1 d .
C17 C 1.4218(4) -0.0801(3) 0.1083(4) 0.0205(11) Uani 1 1 d .
H17 H 1.4873 -0.0825 0.1081 0.025 Uiso 1 1 calc R
C24 C 1.3049(4) -0.4875(3) 0.1109(4) 0.0196(11) Uani 1 1 d .
H24 H 1.2537 -0.4505 0.1082 0.023 Uiso 1 1 calc R
O13 O 1.5692(3) -0.3977(2) 0.1661(3) 0.0230(8) Uani 1 1 d .
C21 C 1.4473(4) -0.5996(3) 0.1089(4) 0.0162(10) Uani 1 1 d .
O10 O 1.0860(2) -0.0626(2) -0.0050(2) 0.0192(8) Uani 1 1 d .
O2 O 1.0427(3) 0.4555(2) 0.1807(3) 0.0273(9) Uani 1 1 d .
O7 O 0.5865(3) -0.1764(2) -0.0096(3) 0.0266(9) Uani 1 1 d .
O1 O 1.0518(3) 0.4160(2) 0.0146(3) 0.0252(9) Uani 1 1 d .
N8 N 1.3587(3) -0.6309(3) 0.0983(3) 0.0261(11) Uani 1 1 d .
C10 C 0.6244(4) -0.1946(3) 0.0790(4) 0.0187(11) Uani 1 1 d .
C2 C 0.9425(4) 0.3444(3) 0.1149(4) 0.0167(11) Uani 1 1 d .
C3 C 0.7826(4) 0.3201(3) 0.1091(4) 0.0247(12) Uani 1 1 d .
H3 H 0.7204 0.3395 0.1015 0.030 Uiso 1 1 calc R
C11 C 0.8759(4) -0.2437(3) 0.0859(4) 0.0230(12) Uani 1 1 d .
H11 H 0.9124 -0.2915 0.0757 0.028 Uiso 1 1 calc R
C4 C 0.8005(4) 0.2345(3) 0.1300(4) 0.0209(11) Uani 1 1 d .
H4 H 0.7496 0.1978 0.1338 0.025 Uiso 1 1 calc R
C23 C 1.2889(4) -0.5746(3) 0.1005(4) 0.0259(13) Uani 1 1 d .
H23 H 1.2268 -0.5942 0.0949 0.031 Uiso 1 1 calc R
C16 C 1.2289(4) -0.2282(3) 0.1244(4) 0.0156(10) Uani 1 1 d .
O17 O 0.9285(3) 0.1202(2) 0.3397(3) 0.0282(9) Uani 1 1 d .
N1 N 0.8539(3) 0.3750(3) 0.0998(3) 0.0240(10) Uani 1 1 d .
N9 N 1.2967(3) 0.1945(3) 0.1740(3) 0.0217(10) Uani 1 1 d .
N10 N 1.8045(3) -0.4439(3) 0.1461(4) 0.0280(11) Uani 1 1 d .

loop_
_atom_site_aniso_label
_atom_site_aniso_U_11
_atom_site_aniso_U_22
_atom_site_aniso_U_33
_atom_site_aniso_U_23
_atom_site_aniso_U_13
_atom_site_aniso_U_12
Y1 0.0119(3) 0.0124(2) 0.0156(2) 0.00036(17) -0.00025(18) -0.00011(19)
Y2 0.0116(3) 0.0120(2) 0.0189(2) 0.00053(17) -0.00019(19) 0.00039(18)
O3 0.017(2) 0.023(2) 0.039(2) 0.0022(16) -0.0015(17) -0.0035(16)
O11 0.012(2) 0.0177(18) 0.038(2) 0.0045(15) -0.0004(16) 0.0010(15)
O12 0.015(2) 0.0152(17) 0.0312(19) 0.0033(15) -0.0022(16) 0.0029(15)
O9 0.018(2) 0.0222(19) 0.0189(17) -0.0031(14) 0.0031(15) 0.0066(15)
N7 0.014(2) 0.021(2) 0.0160(19) 0.0010(17) -0.0004(17) 0.0012(18)
N2 0.018(2) 0.019(2) 0.017(2) -0.0005(16) 0.0010(17) -0.0025(18)
O8 0.014(2) 0.026(2) 0.030(2) 0.0001(16) 0.0067(16) -0.0060(16)
O16 0.020(2) 0.0243(19) 0.0179(17) -0.0015(14) 0.0036(15) -0.0007(16)
O5 0.0117(19) 0.0190(19) 0.036(2) -0.0026(15) 0.0023(16) -0.0037(15)
N3 0.011(2) 0.013(2) 0.021(2) 0.0018(16) 0.0002(17) 0.0000(17)
O6 0.013(2) 0.027(2) 0.036(2) -0.0050(16) 0.0039(16) -0.0013(16)
O15 0.035(2) 0.025(2) 0.0197(18) 0.0070(15) 0.0022(16) 0.0046(18)
N6 0.013(2) 0.015(2) 0.020(2) 0.0003(16) 0.0026(17) -0.0013(17)
O4 0.015(2) 0.0202(19) 0.044(2) 0.0055(17) -0.0023(17) 0.0002(16)
O18 0.032(2) 0.0196(19) 0.0266(19) 0.0029(15) 0.0007(17) -0.0067(17)
C20 0.012(3) 0.019(2) 0.012(2) 0.0029(18) 0.0013(19) 0.000(2)
C15 0.009(3) 0.014(2) 0.014(2) 0.0008(18) 0.0002(19) -0.0004(19)
N4 0.020(3) 0.017(2) 0.030(2) -0.0016(18) 0.004(2) 0.0008(19)
C8 0.015(3) 0.015(2) 0.020(2) 0.0002(19) 0.003(2) 0.002(2)
N5 0.017(3) 0.017(2) 0.027(2) 0.0046(17) 0.0007(19) -0.0016(18)
C19 0.017(3) 0.020(3) 0.018(2) -0.0001(19) 0.001(2) 0.000(2)
O14 0.016(2) 0.023(2) 0.050(2) -0.0058(17) -0.0001(18) 0.0050(17)
C14 0.015(3) 0.014(2) 0.013(2) 0.0010(17) 0.0012(19) 0.0005(19)
C6 0.015(3) 0.017(2) 0.019(2) 0.0006(19) -0.003(2) -0.002(2)
C18 0.015(3) 0.019(3) 0.028(3) -0.001(2) -0.002(2) -0.007(2)
C1 0.016(3) 0.016(2) 0.022(3) 0.0043(19) -0.003(2) 0.002(2)
C13 0.020(3) 0.009(2) 0.019(2) 0.0027(18) 0.002(2) 0.001(2)
C9 0.021(3) 0.016(2) 0.015(2) -0.0022(18) 0.004(2) -0.003(2)
C7 0.017(3) 0.017(2) 0.022(2) 0.0007(19) 0.001(2) 0.003(2)
C5 0.018(3) 0.015(2) 0.017(2) -0.0009(19) 0.000(2) -0.003(2)
C12 0.017(3) 0.021(3) 0.026(3) 0.000(2) 0.004(2) 0.001(2)
C22 0.017(3) 0.014(2) 0.020(2) 0.0004(19) -0.001(2) -0.002(2)
C17 0.011(3) 0.022(3) 0.028(3) 0.001(2) 0.002(2) -0.005(2)
C24 0.014(3) 0.019(3) 0.025(3) 0.006(2) -0.002(2) 0.008(2)
O13 0.016(2) 0.0165(18) 0.035(2) -0.0032(15) -0.0014(16) 0.0013(15)
C21 0.013(3) 0.018(2) 0.017(2) 0.0002(19) 0.003(2) 0.000(2)
O10 0.020(2) 0.0227(19) 0.0144(16) 0.0017(14) -0.0033(14) -0.0004(15)
O2 0.038(3) 0.024(2) 0.0190(18) -0.0058(15) 0.0009(16) -0.0065(18)
O7 0.024(2) 0.030(2) 0.0254(19) 0.0020(16) -0.0014(16) -0.0009(17)
O1 0.025(2) 0.029(2) 0.0219(19) 0.0008(15) 0.0061(16) -0.0036(17)
N8 0.022(3) 0.025(2) 0.031(2) -0.0012(19) 0.001(2) -0.003(2)
C10 0.019(3) 0.012(2) 0.024(3) -0.003(2) 0.002(2) 0.001(2)
C2 0.014(3) 0.021(3) 0.015(2) -0.0035(19) 0.000(2) 0.001(2)
C3 0.015(3) 0.025(3) 0.033(3) 0.001(2) -0.002(2) 0.003(2)
C11 0.023(3) 0.019(3) 0.028(3) -0.003(2) 0.004(2) 0.006(2)
C4 0.017(3) 0.025(3) 0.020(3) 0.003(2) -0.001(2) 0.001(2)
C23 0.014(3) 0.026(3) 0.036(3) -0.001(2) -0.004(2) 0.000(2)
C16 0.017(3) 0.016(2) 0.014(2) 0.0001(18) -0.001(2) 0.002(2)
O17 0.039(3) 0.024(2) 0.0206(18) -0.0044(15) -0.0011(17) 0.0096(18)
N1 0.019(3) 0.020(2) 0.033(2) 0.0006(18) 0.002(2) 0.0046(19)
N9 0.017(3) 0.028(2) 0.020(2) 0.0001(18) 0.0016(18) 0.0027(19)
N10 0.021(3) 0.026(3) 0.036(3) 0.003(2) -0.002(2) -0.003(2)

loop_
_atom_type_symbol
_atom_type_description
_atom_type_scat_dispersion_real
_atom_type_scat_dispersion_imag
_atom_type_scat_source
C C 0.0033 0.0016 'International Tables Vol C Tables 4.2.6.8 and 6.1.1.4'
H H 0.0000 0.0000 'International Tables Vol C Tables 4.2.6.8 and 6.1.1.4'
N N 0.0061 0.0033 'International Tables Vol C Tables 4.2.6.8 and 6.1.1.4'
O O 0.0106 0.0060 'International Tables Vol C Tables 4.2.6.8 and 6.1.1.4'
Y Y -2.7962 3.5667 'International Tables Vol C Tables 4.2.6.8 and 6.1.1.4'

loop_
_geom_angle_atom_site_label_1
_geom_angle_atom_site_label_2
_geom_angle_atom_site_label_3
_geom_angle
_geom_angle_site_symmetry_1
_geom_angle_site_symmetry_3
O10 Y1 O2 146.51(13) 3_755 2_745
O10 Y1 O5 82.54(13) 3_755 .
O2 Y1 O5 92.98(14) 2_745 .
O10 Y1 O4 87.48(13) 3_755 .
O2 Y1 O4 114.25(13) 2_745 .
O5 Y1 O4 141.93(13) . .
O10 Y1 O17 141.90(13) 3_755 .
O2 Y1 O17 70.09(13) 2_745 .
O5 Y1 O17 86.14(13) . .
O4 Y1 O17 79.41(14) . .
O10 Y1 O9 90.76(12) 3_755 .
O2 Y1 O9 74.73(13) 2_745 .
O5 Y1 O9 146.31(12) . .
O4 Y1 O9 70.00(13) . .
O17 Y1 O9 117.17(12) . .
O10 Y1 N3 76.92(12) 3_755 .
O2 Y1 N3 71.15(13) 2_745 .
O5 Y1 N3 65.34(13) . .
O4 Y1 N3 146.83(14) . .
O17 Y1 N3 129.80(14) . .
O9 Y1 N3 80.98(13) . .
O10 Y1 N2 72.55(12) 3_755 .
O2 Y1 N2 138.81(13) 2_745 .
O5 Y1 N2 76.91(13) . .
O4 Y1 N2 65.05(13) . .
O17 Y1 N2 69.47(12) . .
O9 Y1 N2 132.32(13) . .
N3 Y1 N2 133.81(13) . .
O12 Y2 O16 89.17(13) . 3_845
O12 Y2 O8 145.03(12) . 1_655
O16 Y2 O8 85.91(12) 3_845 1_655
O12 Y2 O13 141.61(12) . .
O16 Y2 O13 82.37(12) 3_845 .
O8 Y2 O13 71.83(13) 1_655 .
O12 Y2 O18 88.05(13) . .
O16 Y2 O18 144.29(13) 3_845 .
O8 Y2 O18 115.17(13) 1_655 .
O13 Y2 O18 78.01(13) . .
O12 Y2 O15 92.29(13) . 2_855
O16 Y2 O15 148.55(13) 3_845 2_855
O8 Y2 O15 75.09(13) 1_655 2_855
O13 Y2 O15 113.97(13) . 2_855
O18 Y2 O15 67.16(13) . 2_855
O12 Y2 N6 64.39(12) . .
O16 Y2 N6 84.15(12) 3_845 .
O8 Y2 N6 80.67(13) 1_655 .
O13 Y2 N6 150.07(13) . .
O18 Y2 N6 125.79(13) . .
O15 Y2 N6 68.39(13) 2_855 .
O12 Y2 N7 76.78(12) . .
O16 Y2 N7 74.58(12) 3_845 .
O8 Y2 N7 134.20(13) 1_655 .
O13 Y2 N7 64.87(13) . .
O18 Y2 N7 70.13(12) . .
O15 Y2 N7 136.18(13) 2_855 .
N6 Y2 N7 135.77(13) . .
C16 O12 Y2 129.2(3) . .
C13 O9 Y1 134.0(3) . .
C24 N7 C20 117.4(4) . .
C24 N7 Y2 127.1(3) . .
C20 N7 Y2 115.4(3) . .
C4 N2 C5 116.9(4) . .
C4 N2 Y1 128.1(3) . .
C5 N2 Y1 114.9(3) . .
C10 O8 Y2 132.8(3) . 1_455
C22 O16 Y2 159.0(3) . 3_845
C7 O5 Y1 127.9(3) . .
C12 N3 C8 118.0(4) . .
C12 N3 Y1 126.3(3) . .
C8 N3 Y1 115.3(3) . .
C22 O15 Y2 166.3(4) . 2_845
C17 N6 C15 116.7(4) . .
C17 N6 Y2 126.3(3) . .
C15 N6 Y2 116.0(3) . .
C6 O4 Y1 127.3(3) . .
N7 C20 C21 120.8(5) . .
N7 C20 C19 115.6(4) . .
C21 C20 C19 123.5(4) . .
N6 C15 C14 122.0(4) . .
N6 C15 C16 113.5(4) . .
C14 C15 C16 124.4(4) . .
C11 N4 C9 116.7(4) . .
N3 C8 C9 120.9(4) . .
N3 C8 C7 114.8(4) . .
C9 C8 C7 124.3(5) . .
C18 N5 C14 117.1(4) . .
O14 C19 O13 125.0(5) . .
O14 C19 C20 118.4(4) . .
O13 C19 C20 116.6(4) . .
N5 C14 C15 120.2(5) . .
N5 C14 C13 113.3(4) . .
C15 C14 C13 126.5(4) . .
O3 C6 O4 125.3(5) . .
O3 C6 C5 118.2(4) . .
O4 C6 C5 116.5(4) . .
N5 C18 C17 121.9(5) . .
N5 C18 H18 119.0 . .
C17 C18 H18 119.0 . .
O1 C1 O2 125.8(5) . .
O1 C1 C2 118.6(4) . .
O2 C1 C2 115.5(4) . .
O10 C13 O9 124.6(5) . .
O10 C13 C14 116.7(4) . .
O9 C13 C14 118.6(4) . .
N4 C9 C8 120.8(5) . .
N4 C9 C10 114.2(4) . .
C8 C9 C10 124.9(4) . .
O6 C7 O5 125.1(5) . .
O6 C7 C8 118.5(5) . .
O5 C7 C8 116.3(5) . .
N2 C5 C2 121.2(5) . .
N2 C5 C6 116.1(4) . .
C2 C5 C6 122.7(4) . .
N3 C12 C11 120.3(5) . .
N3 C12 H12 119.8 . .
C11 C12 H12 119.8 . .
O15 C22 O16 125.1(5) . .
O15 C22 C21 116.1(4) . .
O16 C22 C21 118.7(4) . .
N6 C17 C18 121.9(5) . .
N6 C17 H17 119.1 . .
C18 C17 H17 119.1 . .
N7 C24 C23 120.5(5) . .
N7 C24 H24 119.7 . .
C23 C24 H24 119.7 . .
C19 O13 Y2 127.2(3) . .
N8 C21 C20 121.9(5) . .
N8 C21 C22 113.5(4) . .
C20 C21 C22 124.6(4) . .
C13 O10 Y1 157.6(3) . 3_755
C1 O2 Y1 170.7(4) . 2_755
C23 N8 C21 116.3(5) . .
O7 C10 O8 126.7(5) . .
O7 C10 C9 116.5(5) . .
O8 C10 C9 116.8(4) . .
N1 C2 C5 121.4(5) . .
N1 C2 C1 114.5(4) . .
C5 C2 C1 124.1(4) . .
N1 C3 C4 121.1(5) . .
N1 C3 H3 119.5 . .
C4 C3 H3 119.5 . .
N4 C11 C12 123.2(5) . .
N4 C11 H11 118.4 . .
C12 C11 H11 118.4 . .
N2 C4 C3 122.2(5) . .
N2 C4 H4 118.9 . .
C3 C4 H4 118.9 . .
N8 C23 C24 122.9(5) . .
N8 C23 H23 118.5 . .
C24 C23 H23 118.5 . .
O11 C16 O12 125.9(5) . .
O11 C16 C15 117.6(4) . .
O12 C16 C15 116.5(4) . .
C2 N1 C3 117.2(4) . .

loop_
_geom_bond_atom_site_label_1
_geom_bond_atom_site_label_2
_geom_bond_distance
_geom_bond_site_symmetry_2
Y1 O10 2.267(3) 3_755
Y1 O2 2.267(3) 2_745
Y1 O5 2.289(4) .
Y1 O4 2.340(4) .
Y1 O17 2.340(4) .
Y1 O9 2.400(4) .
Y1 N3 2.563(4) .
Y1 N2 2.601(4) .
Y2 O12 2.290(4) .
Y2 O16 2.309(3) 3_845
Y2 O8 2.321(4) 1_655
Y2 O13 2.347(4) .
Y2 O18 2.374(4) .
Y2 O15 2.394(3) 2_855
Y2 N6 2.598(4) .
Y2 N7 2.607(4) .
O3 C6 1.245(6) .
O11 C16 1.249(6) .
O12 C16 1.269(6) .
O9 C13 1.263(6) .
N7 C24 1.339(6) .
N7 C20 1.353(6) .
N2 C4 1.331(7) .
N2 C5 1.350(6) .
O8 C10 1.269(6) .
O8 Y2 2.321(4) 1_455
O16 C22 1.268(6) .
O16 Y2 2.309(3) 3_845
O5 C7 1.257(6) .
N3 C12 1.341(6) .
N3 C8 1.344(6) .
O6 C7 1.255(6) .
O15 C22 1.250(6) .
O15 Y2 2.394(3) 2_845
N6 C17 1.322(6) .
N6 C15 1.357(6) .
O4 C6 1.271(6) .
C20 C21 1.396(7) .
C20 C19 1.508(7) .
C15 C14 1.391(6) .
C15 C16 1.508(7) .
N4 C11 1.334(7) .
N4 C9 1.348(6) .
C8 C9 1.405(7) .
C8 C7 1.504(7) .
N5 C18 1.345(7) .
N5 C14 1.347(6) .
C19 O14 1.249(6) .
C19 O13 1.273(6) .
C14 C13 1.512(7) .
C6 C5 1.502(7) .
C18 C17 1.380(7) .
C18 H18 0.9300 .
C1 O1 1.246(6) .
C1 O2 1.254(6) .
C1 C2 1.527(7) .
C13 O10 1.252(5) .
C9 C10 1.525(7) .
C5 C2 1.399(7) .
C12 C11 1.378(7) .
C12 H12 0.9300 .
C22 C21 1.536(7) .
C17 H17 0.9300 .
C24 C23 1.395(7) .
C24 H24 0.9300 .
C21 N8 1.344(6) .
O10 Y1 2.267(3) 3_755
O2 Y1 2.267(3) 2_755
O7 C10 1.237(6) .
N8 C23 1.331(7) .
C2 N1 1.342(6) .
C3 N1 1.345(7) .
C3 C4 1.394(7) .
C3 H3 0.9300 .
C11 H11 0.9300 .
C4 H4 0.9300 .
C23 H23 0.9300 .
